data_4515687
loop_
_publ_author_name
'Nicholls, Leo D. M.'
'Marx, Maximilian'
'Hartung, Thierry'
'Gonz\'alez-Fern\'andez, Elisa'
'Golz, Christopher'
'Alcarazo, Manuel'

_publ_section_title
;
 TADDOL-Derived Cationic Phosphonites: Toward an Effective
 Enantioselective Synthesis of [6]Helicenes via Au-Catalyzed Alkyne
 Hydroarylation
;
_journal_issue 7
_journal_name_full 'ACS Catalysis'
_journal_page_first 6079
_journal_paper_doi 10.1021/acscatal.8b01374
_journal_volume 8
_journal_year 2018
_chemical_compound_source dichloromethane
_chemical_formula_moiety '2(C42 H71 Au2 Cl N2 O4 P2 S), 4(F6 Sb), C H2 Cl2, 2(H2 O)'
_chemical_formula_sum 'C85 H148 Au4 Cl4 F24 N4 O10 P4 S2 Sb4'
_chemical_formula_weight 3446.73
_chemical_name_systematic
;
 GON-GC-332
;
_space_group_crystal_system triclinic
_space_group_IT_number 2
_space_group_name_Hall '-P 1'
_space_group_name_H-M_alt 'P -1'
_atom_sites_solution_hydrogens mixed
_atom_sites_solution_primary direct
_atom_sites_solution_secondary difmap
_audit_block_code GON-GC-332_9059_100K
_audit_creation_date 2018-04-07
_audit_creation_method SHELXL-2014/7
_cell_angle_alpha 111.050(6)
_cell_angle_beta 108.050(8)
_cell_angle_gamma 90.835(5)
_cell_formula_units_Z 1
_cell_length_a 14.1224(13)
_cell_length_b 14.3201(6)
_cell_length_c 16.3265(14)
_cell_measurement_reflns_used 100953
_cell_measurement_temperature 100(2)
_cell_measurement_theta_max 34.9999
_cell_measurement_theta_min 2.6615
_cell_volume 2900.2(4)
_computing_cell_refinement 'REVALCCD V. 1.6, 2008'
_computing_data_collection 'DATCOL (Bruker AXS, 2006)'
_computing_data_reduction 'REVALCCD V. 1.6, 2008'
_computing_molecular_graphics 'DIAMOND (Crystal Impact GbR, 1997-2013)'
_computing_structure_refinement 'SHELXL (Sheldrick, 2015)'
_computing_structure_solution 'SHELXT (Sheldrick, 2015)'
_diffrn_ambient_temperature 100(2)
_diffrn_detector_area_resol_mean 18.02
_diffrn_measured_fraction_theta_full 0.998
_diffrn_measured_fraction_theta_max 0.997
_diffrn_measurement_device_type 'Bruker AXS Enraf-Nonius KappaCCD'
_diffrn_measurement_method 'CCD \f- and \w-scans'
_diffrn_radiation_monochromator 'Incoatec Helios focusing multilayer optics'
_diffrn_radiation_type MoK\a
_diffrn_radiation_wavelength 0.71073
_diffrn_reflns_av_R_equivalents 0.0389
_diffrn_reflns_av_unetI/netI 0.0324
_diffrn_reflns_Laue_measured_fraction_full 0.998
_diffrn_reflns_Laue_measured_fraction_max 0.997
_diffrn_reflns_limit_h_max 22
_diffrn_reflns_limit_h_min -22
_diffrn_reflns_limit_k_max 23
_diffrn_reflns_limit_k_min -23
_diffrn_reflns_limit_l_max 26
_diffrn_reflns_limit_l_min -26
_diffrn_reflns_number 95474
_diffrn_reflns_point_group_measured_fraction_full 0.998
_diffrn_reflns_point_group_measured_fraction_max 0.997
_diffrn_reflns_theta_full 25.242
_diffrn_reflns_theta_max 35.037
_diffrn_reflns_theta_min 2.663
_diffrn_source '0.2 x 2mm^2^ focus rotating anode'
_exptl_absorpt_coefficient_mu 6.227
_exptl_absorpt_correction_T_max 0.88424
_exptl_absorpt_correction_T_min 0.30172
_exptl_absorpt_correction_type gaussian
_exptl_absorpt_process_details 'SADABS (Bruker AXS, 2012)'
_exptl_crystal_colour colourless
_exptl_crystal_density_diffrn 1.973
_exptl_crystal_description plate
_exptl_crystal_F_000 1662
_exptl_crystal_size_max 0.22
_exptl_crystal_size_mid 0.10
_exptl_crystal_size_min 0.02
_refine_diff_density_max 2.934
_refine_diff_density_min -3.424
_refine_diff_density_rms 0.158
_refine_ls_extinction_method none
_refine_ls_goodness_of_fit_ref 0.970
_refine_ls_hydrogen_treatment mixed
_refine_ls_matrix_type full
_refine_ls_number_parameters 687
_refine_ls_number_reflns 25528
_refine_ls_number_restraints 0
_refine_ls_restrained_S_all 0.970
_refine_ls_R_factor_all 0.0359
_refine_ls_R_factor_gt 0.0301
_refine_ls_shift/su_max 0.004
_refine_ls_shift/su_mean 0.000
_refine_ls_structure_factor_coef Fsqd
_refine_ls_weighting_details 'w=1/[\s^2^(Fo^2^)+(0.1000P)^2^] where P=(Fo^2^+2Fc^2^)/3'
_refine_ls_weighting_scheme calc
_refine_ls_wR_factor_gt 0.1143
_refine_ls_wR_factor_ref 0.1211
_reflns_Friedel_coverage 0.000
_reflns_number_gt 22839
_reflns_number_total 25528
_reflns_threshold_expression 'I > 2\s(I)'
_cod_data_source_file cs8b01374_si_011.cif
_cod_data_source_block 8
_cod_database_code 4515687
_shelx_shelxl_version_number 2014/7
_shelx_space_group_comment
;
The symmetry employed for this shelxl refinement is uniquely defined
by the following loop, which should always be used as a source of
symmetry information in preference to the above space-group names.
They are only intended as comments.
;
_shelx_estimated_absorpt_t_min 0.2981
_shelx_estimated_absorpt_t_max 0.9127

loop_
_space_group_symop_operation_xyz
'x, y, z'
'-x, -y, -z'

loop_
_atom_site_label
_atom_site_type_symbol
_atom_site_fract_x
_atom_site_fract_y
_atom_site_fract_z
_atom_site_U_iso_or_equiv
_atom_site_adp_type
_atom_site_occupancy
_atom_site_site_symmetry_order
_atom_site_calc_flag
_atom_site_refinement_flags_posn
_atom_site_refinement_flags_adp
_atom_site_refinement_flags_occupancy
_atom_site_disorder_assembly
_atom_site_disorder_group
C1 C 0.19233(18) 0.94673(17) 0.67703(16) 0.0126(4) Uani 1 1 d . . . . .
C2 C 0.09312(19) 0.98986(19) 0.66553(17) 0.0150(4) Uani 1 1 d . . . . .
C3 C 0.0949(2) 1.0336(2) 0.76730(19) 0.0203(5) Uani 1 1 d . . . . .
H3A H 0.0653 1.0974 0.7798 0.024 Uiso 1 1 calc R U . . .
H3B H 0.0552 0.9851 0.7787 0.024 Uiso 1 1 calc R U . . .
C4 C 0.2045(2) 1.0534(2) 0.83093(17) 0.0174(4) Uani 1 1 d . . . . .
C5 C 0.0002(2) 0.9108(2) 0.6024(2) 0.0214(5) Uani 1 1 d . . . . .
H5A H -0.0599 0.9446 0.5936 0.032 Uiso 1 1 calc R U . . .
H5B H -0.0068 0.8631 0.6314 0.032 Uiso 1 1 calc R U . . .
H5C H 0.0078 0.8742 0.5418 0.032 Uiso 1 1 calc R U . . .
C6 C 0.0976(2) 1.0722(2) 0.6268(2) 0.0218(5) Uani 1 1 d . . . . .
H6A H 0.0369 1.1050 0.6241 0.033 Uiso 1 1 calc R U . . .
H6B H 0.1016 1.0416 0.5640 0.033 Uiso 1 1 calc R U . . .
H6C H 0.1571 1.1225 0.6676 0.033 Uiso 1 1 calc R U . . .
C7 C 0.2172(3) 1.0219(3) 0.9127(2) 0.0257(6) Uani 1 1 d . . . . .
H7A H 0.2882 1.0169 0.9407 0.039 Uiso 1 1 calc R U . . .
H7B H 0.1766 0.9561 0.8909 0.039 Uiso 1 1 calc R U . . .
H7C H 0.1950 1.0724 0.9594 0.039 Uiso 1 1 calc R U . . .
C8 C 0.2539(3) 1.1622(2) 0.8669(2) 0.0274(6) Uani 1 1 d . . . . .
H8A H 0.3243 1.1687 0.9055 0.041 Uiso 1 1 calc R U . . .
H8B H 0.2182 1.2071 0.9044 0.041 Uiso 1 1 calc R U . . .
H8C H 0.2510 1.1807 0.8141 0.041 Uiso 1 1 calc R U . . .
C9 C 0.35517(18) 0.96182(19) 0.79397(17) 0.0153(4) Uani 1 1 d . . . . .
C10 C 0.3738(2) 0.8807(2) 0.82349(19) 0.0192(4) Uani 1 1 d . . . . .
C11 C 0.4737(2) 0.8666(3) 0.8564(2) 0.0246(5) Uani 1 1 d . . . . .
H11 H 0.4891 0.8135 0.8782 0.030 Uiso 1 1 calc R U . . .
C12 C 0.5516(2) 0.9288(3) 0.8581(2) 0.0255(5) Uani 1 1 d . . . . .
H12 H 0.6194 0.9187 0.8820 0.031 Uiso 1 1 calc R U . . .
C13 C 0.5308(2) 1.0057(3) 0.8249(2) 0.0251(5) Uani 1 1 d . . . . .
H13 H 0.5845 1.0457 0.8241 0.030 Uiso 1 1 calc R U . . .
C14 C 0.4321(2) 1.0252(2) 0.79257(19) 0.0194(4) Uani 1 1 d . . . . .
C15 C 0.4139(2) 1.1076(2) 0.7534(2) 0.0229(5) Uani 1 1 d . . . . .
H15 H 0.3421 1.1190 0.7431 0.027 Uiso 1 1 calc R U . . .
C16 C 0.4316(3) 1.0766(3) 0.6596(3) 0.0323(7) Uani 1 1 d . . . . .
H16A H 0.4153 1.1294 0.6346 0.048 Uiso 1 1 calc R U . . .
H16B H 0.3885 1.0129 0.6157 0.048 Uiso 1 1 calc R U . . .
H16C H 0.5023 1.0678 0.6687 0.048 Uiso 1 1 calc R U . . .
C17 C 0.4811(3) 1.2076(3) 0.8215(3) 0.0361(8) Uani 1 1 d . . . . .
H17A H 0.4625 1.2607 0.7972 0.054 Uiso 1 1 calc R U . . .
H17B H 0.5516 1.1997 0.8284 0.054 Uiso 1 1 calc R U . . .
H17C H 0.4722 1.2264 0.8823 0.054 Uiso 1 1 calc R U . . .
C18 C 0.2932(2) 0.8040(2) 0.8156(2) 0.0221(5) Uani 1 1 d . . . . .
H18 H 0.2262 0.8258 0.7934 0.027 Uiso 1 1 calc R U . . .
C19 C 0.2938(3) 0.6985(2) 0.7447(3) 0.0297(6) Uani 1 1 d . . . . .
H19A H 0.2412 0.6503 0.7411 0.045 Uiso 1 1 calc R U . . .
H19B H 0.3595 0.6766 0.7647 0.045 Uiso 1 1 calc R U . . .
H19C H 0.2811 0.7014 0.6832 0.045 Uiso 1 1 calc R U . . .
C20 C 0.3072(3) 0.7975(3) 0.9110(3) 0.0323(7) Uani 1 1 d . . . . .
H20A H 0.2506 0.7522 0.9051 0.048 Uiso 1 1 calc R U . . .
H20B H 0.3096 0.8650 0.9570 0.048 Uiso 1 1 calc R U . . .
H20C H 0.3701 0.7712 0.9315 0.048 Uiso 1 1 calc R U . . .
C21 C 0.12648(19) 0.44033(18) 0.30992(17) 0.0148(4) Uani 1 1 d . . . . .
C22 C 0.0741(2) 0.3516(2) 0.31755(19) 0.0176(4) Uani 1 1 d . . . . .
C23 C -0.0011(2) 0.2999(2) 0.2177(2) 0.0219(5) Uani 1 1 d . . . . .
H23A H -0.0069 0.2256 0.1983 0.026 Uiso 1 1 calc R U . . .
H23B H -0.0683 0.3202 0.2151 0.026 Uiso 1 1 calc R U . . .
C24 C 0.0373(2) 0.33222(19) 0.15237(19) 0.0191(4) Uani 1 1 d . . . . .
C25 C 0.1529(2) 0.2833(2) 0.3414(2) 0.0224(5) Uani 1 1 d . . . . .
H25A H 0.1187 0.2198 0.3351 0.034 Uiso 1 1 calc R U . . .
H25B H 0.1988 0.3179 0.4056 0.034 Uiso 1 1 calc R U . . .
H25C H 0.1913 0.2689 0.2986 0.034 Uiso 1 1 calc R U . . .
C26 C 0.0190(2) 0.3821(2) 0.3889(2) 0.0246(5) Uani 1 1 d . . . . .
H26A H -0.0244 0.3229 0.3802 0.037 Uiso 1 1 calc R U . . .
H26B H -0.0221 0.4345 0.3798 0.037 Uiso 1 1 calc R U . . .
H26C H 0.0684 0.4084 0.4521 0.037 Uiso 1 1 calc R U . . .
C27 C 0.0942(3) 0.2552(2) 0.1016(2) 0.0250(5) Uani 1 1 d . . . . .
H27A H 0.1250 0.2843 0.0684 0.037 Uiso 1 1 calc R U . . .
H27B H 0.0473 0.1942 0.0569 0.037 Uiso 1 1 calc R U . . .
H27C H 0.1467 0.2378 0.1470 0.037 Uiso 1 1 calc R U . . .
C28 C -0.0465(2) 0.3571(2) 0.0815(2) 0.0253(6) Uani 1 1 d . . . . .
H28A H -0.0170 0.3904 0.0504 0.038 Uiso 1 1 calc R U . . .
H28B H -0.0864 0.4023 0.1135 0.038 Uiso 1 1 calc R U . . .
H28C H -0.0899 0.2946 0.0351 0.038 Uiso 1 1 calc R U . . .
C29 C 0.1569(2) 0.49641(18) 0.19295(17) 0.0150(4) Uani 1 1 d . . . . .
C30 C 0.2500(2) 0.4790(2) 0.18097(18) 0.0173(4) Uani 1 1 d . . . . .
C31 C 0.2900(2) 0.5413(2) 0.1469(2) 0.0231(5) Uani 1 1 d . . . . .
H31 H 0.3519 0.5305 0.1360 0.028 Uiso 1 1 calc R U . . .
C32 C 0.2403(2) 0.6186(2) 0.1289(2) 0.0243(5) Uani 1 1 d . . . . .
H32 H 0.2682 0.6596 0.1052 0.029 Uiso 1 1 calc R U . . .
C33 C 0.1503(2) 0.6360(2) 0.1454(2) 0.0201(5) Uani 1 1 d . . . . .
H33 H 0.1182 0.6903 0.1344 0.024 Uiso 1 1 calc R U . . .
C34 C 0.1059(2) 0.57568(19) 0.17770(17) 0.0161(4) Uani 1 1 d . . . . .
C35 C 0.0103(2) 0.6035(2) 0.19939(19) 0.0187(4) Uani 1 1 d . . . . .
H35 H -0.0146 0.5503 0.2169 0.022 Uiso 1 1 calc R U . . .
C36 C 0.0318(3) 0.7048(2) 0.2820(2) 0.0248(5) Uani 1 1 d . . . . .
H36A H -0.0303 0.7205 0.2957 0.037 Uiso 1 1 calc R U . . .
H36B H 0.0567 0.7581 0.2664 0.037 Uiso 1 1 calc R U . . .
H36C H 0.0826 0.7005 0.3367 0.037 Uiso 1 1 calc R U . . .
C37 C -0.0733(2) 0.6083(2) 0.1146(2) 0.0257(6) Uani 1 1 d . . . . .
H37A H -0.1348 0.6218 0.1300 0.039 Uiso 1 1 calc R U . . .
H37B H -0.0865 0.5437 0.0616 0.039 Uiso 1 1 calc R U . . .
H37C H -0.0518 0.6626 0.0982 0.039 Uiso 1 1 calc R U . . .
C38 C 0.3140(2) 0.4019(2) 0.2071(2) 0.0214(5) Uani 1 1 d . . . . .
H38 H 0.2738 0.3606 0.2260 0.026 Uiso 1 1 calc R U . . .
C39 C 0.4107(2) 0.4523(3) 0.2883(2) 0.0254(5) Uani 1 1 d . . . . .
H39A H 0.4486 0.4004 0.3033 0.038 Uiso 1 1 calc R U . . .
H39B H 0.3945 0.4956 0.3427 0.038 Uiso 1 1 calc R U . . .
H39C H 0.4513 0.4935 0.2713 0.038 Uiso 1 1 calc R U . . .
C40 C 0.3400(3) 0.3299(3) 0.1232(3) 0.0358(8) Uani 1 1 d . . . . .
H40A H 0.3705 0.2745 0.1384 0.054 Uiso 1 1 calc R U . . .
H40B H 0.3874 0.3671 0.1092 0.054 Uiso 1 1 calc R U . . .
H40C H 0.2784 0.3021 0.0688 0.054 Uiso 1 1 calc R U . . .
C41 C 0.6074(2) 0.8604(3) 0.5983(3) 0.0301(6) Uani 1 1 d . . . . .
H41A H 0.6718 0.8382 0.5946 0.045 Uiso 1 1 calc R U . . .
H41B H 0.6198 0.9276 0.6480 0.045 Uiso 1 1 calc R U . . .
H41C H 0.5673 0.8635 0.5387 0.045 Uiso 1 1 calc R U . . .
C42 C 0.5361(3) 0.6549(3) 0.5286(2) 0.0280(6) Uani 1 1 d . . . . .
H42A H 0.6028 0.6331 0.5404 0.042 Uiso 1 1 calc R U . . .
H42B H 0.5165 0.6658 0.4700 0.042 Uiso 1 1 calc R U . . .
H42C H 0.4870 0.6027 0.5241 0.042 Uiso 1 1 calc R U . . .
Au1 Au 0.37488(2) 0.81128(2) 0.59301(2) 0.01630(3) Uani 1 1 d . . . . .
Au2 Au 0.29294(2) 0.66204(2) 0.38730(2) 0.01624(3) Uani 1 1 d . . . . .
Cl1 Cl 0.39314(6) 0.77075(6) 0.36337(6) 0.02677(14) Uani 1 1 d . . . . .
C43 C 0.5874(11) 0.5397(8) 0.0573(8) 0.068(4) Uani 0.5 1 d . . P A -1
H43A H 0.5710 0.5645 0.1156 0.082 Uiso 0.5 1 calc R U P A -1
H43B H 0.6424 0.5886 0.0642 0.082 Uiso 0.5 1 calc R U P A -1
Cl2 Cl 0.6290(3) 0.4225(2) 0.04196(19) 0.0645(8) Uani 0.5 1 d . . P A -1
Cl3 Cl 0.4818(3) 0.5348(3) -0.0352(2) 0.0750(9) Uani 0.5 1 d . . P A -1
F1 F 0.3094(3) 0.2935(3) 0.5817(3) 0.0728(10) Uani 1 1 d . . . . .
F2 F 0.1810(2) 0.4590(2) 0.7378(2) 0.0504(7) Uani 1 1 d . . . . .
F3 F 0.2668(3) 0.2950(2) 0.7342(2) 0.0632(10) Uani 1 1 d . . . . .
F4 F 0.3687(2) 0.4557(2) 0.7403(2) 0.0500(7) Uani 1 1 d . . . . .
F5 F 0.1253(2) 0.2938(2) 0.58247(19) 0.0519(7) Uani 1 1 d . . . . .
F6 F 0.2270(2) 0.45776(19) 0.59308(16) 0.0441(6) Uani 1 1 d . . . . .
F7 F 0.25675(16) -0.10655(18) 0.18363(19) 0.0372(5) Uani 1 1 d . . . . .
F8 F 0.04093(15) 0.03299(16) 0.12257(15) 0.0274(4) Uani 1 1 d . . . . .
F9 F 0.15377(16) 0.01194(16) 0.27622(13) 0.0288(4) Uani 1 1 d . . . . .
F10 F 0.23855(16) 0.07552(16) 0.17808(18) 0.0346(5) Uani 1 1 d . . . . .
F11 F 0.05827(14) -0.14966(13) 0.12550(14) 0.0234(3) Uani 1 1 d . . . . .
F12 F 0.1453(2) -0.08953(19) 0.02689(16) 0.0375(5) Uani 1 1 d . . . . .
N1 N 0.25184(16) 0.98242(16) 0.76243(15) 0.0140(3) Uani 1 1 d . . . . .
N2 N 0.11034(16) 0.42899(15) 0.22453(15) 0.0147(3) Uani 1 1 d . . . . .
O1 O 0.17151(17) 0.89232(17) 0.49934(15) 0.0212(4) Uani 1 1 d . . . . .
H1 H 0.218(6) 0.902(6) 0.470(5) 0.09(2) Uiso 1 1 d . . . . .
O2 O 0.14133(16) 0.76326(15) 0.56483(16) 0.0212(4) Uani 1 1 d . . . . .
O3 O 0.12452(17) 0.59121(15) 0.45707(15) 0.0209(4) Uani 1 1 d . . . . .
H3 H 0.128(4) 0.675(4) 0.513(4) 0.052(16) Uiso 1 1 d . . . . .
O4 O 0.28136(18) 0.50270(18) 0.47225(16) 0.0229(4) Uani 1 1 d . . . . .
H4 H 0.261(5) 0.454(5) 0.468(5) 0.07(2) Uiso 1 1 d . . . . .
O5 O 0.2674(2) 0.9440(2) 0.41315(19) 0.0307(5) Uani 1 1 d . . . . .
H5D H 0.302(4) 0.906(4) 0.390(4) 0.033(12) Uiso 1 1 d . . . . .
H5E H 0.211(4) 0.955(4) 0.366(4) 0.046(15) Uiso 1 1 d . . . . .
P1 P 0.21686(5) 0.84928(5) 0.57624(4) 0.01387(10) Uani 1 1 d . . . . .
P2 P 0.20465(5) 0.55382(5) 0.41380(5) 0.01431(11) Uani 1 1 d . . . . .
S1 S 0.53999(5) 0.77186(6) 0.62353(5) 0.02159(12) Uani 1 1 d . . . . .
Sb1 Sb 0.24695(2) 0.37427(2) 0.66304(2) 0.02791(5) Uani 1 1 d . . . . .
Sb2 Sb 0.14853(2) -0.03787(2) 0.15022(2) 0.01691(4) Uani 1 1 d . . . . .

loop_
_atom_site_aniso_label
_atom_site_aniso_U_11
_atom_site_aniso_U_22
_atom_site_aniso_U_33
_atom_site_aniso_U_23
_atom_site_aniso_U_13
_atom_site_aniso_U_12
C1 0.0138(9) 0.0111(8) 0.0142(9) 0.0045(7) 0.0066(7) 0.0030(7)
C2 0.0151(9) 0.0149(9) 0.0166(10) 0.0057(8) 0.0078(8) 0.0054(8)
C3 0.0178(10) 0.0262(12) 0.0195(11) 0.0074(10) 0.0108(9) 0.0091(9)
C4 0.0203(11) 0.0198(11) 0.0121(9) 0.0042(8) 0.0077(8) 0.0058(8)
C5 0.0142(10) 0.0255(12) 0.0214(11) 0.0054(10) 0.0058(9) 0.0037(9)
C6 0.0273(13) 0.0176(11) 0.0220(11) 0.0093(9) 0.0083(10) 0.0072(9)
C7 0.0313(14) 0.0347(15) 0.0177(11) 0.0128(11) 0.0134(11) 0.0112(12)
C8 0.0347(16) 0.0202(12) 0.0198(12) -0.0011(10) 0.0096(11) 0.0022(11)
C9 0.0129(9) 0.0177(10) 0.0142(9) 0.0046(8) 0.0050(7) 0.0018(7)
C10 0.0157(10) 0.0225(11) 0.0202(11) 0.0087(9) 0.0066(8) 0.0047(9)
C11 0.0201(12) 0.0311(14) 0.0252(13) 0.0128(11) 0.0084(10) 0.0097(10)
C12 0.0152(11) 0.0358(15) 0.0223(12) 0.0096(11) 0.0039(9) 0.0042(10)
C13 0.0166(11) 0.0328(15) 0.0236(12) 0.0082(11) 0.0069(10) 0.0003(10)
C14 0.0151(10) 0.0216(11) 0.0184(11) 0.0048(9) 0.0049(8) -0.0009(8)
C15 0.0260(13) 0.0171(11) 0.0254(12) 0.0065(10) 0.0106(10) -0.0026(9)
C16 0.0430(19) 0.0261(14) 0.0358(17) 0.0145(13) 0.0214(15) 0.0005(13)
C17 0.0376(18) 0.0219(14) 0.0375(18) 0.0046(13) 0.0063(15) -0.0106(13)
C18 0.0197(11) 0.0228(12) 0.0299(13) 0.0157(11) 0.0095(10) 0.0055(9)
C19 0.0311(15) 0.0205(13) 0.0361(16) 0.0133(12) 0.0065(13) 0.0027(11)
C20 0.0291(15) 0.0421(18) 0.0403(18) 0.0303(16) 0.0140(13) 0.0086(13)
C21 0.0175(10) 0.0127(9) 0.0138(9) 0.0046(7) 0.0053(8) 0.0026(7)
C22 0.0195(10) 0.0157(10) 0.0203(11) 0.0088(9) 0.0079(9) 0.0000(8)
C23 0.0252(12) 0.0159(10) 0.0201(11) 0.0044(9) 0.0050(10) -0.0041(9)
C24 0.0217(11) 0.0125(9) 0.0179(10) 0.0020(8) 0.0046(9) -0.0022(8)
C25 0.0272(13) 0.0176(11) 0.0279(13) 0.0130(10) 0.0113(11) 0.0060(9)
C26 0.0279(13) 0.0213(12) 0.0278(13) 0.0091(10) 0.0144(11) -0.0009(10)
C27 0.0312(14) 0.0175(11) 0.0205(12) 0.0016(9) 0.0076(11) 0.0045(10)
C28 0.0300(14) 0.0159(11) 0.0203(12) 0.0041(9) -0.0010(10) -0.0022(10)
C29 0.0197(10) 0.0113(9) 0.0123(9) 0.0031(7) 0.0048(8) 0.0003(8)
C30 0.0191(10) 0.0174(10) 0.0143(9) 0.0045(8) 0.0061(8) 0.0029(8)
C31 0.0231(12) 0.0281(13) 0.0216(12) 0.0107(10) 0.0108(10) 0.0021(10)
C32 0.0262(13) 0.0274(14) 0.0244(13) 0.0153(11) 0.0090(11) 0.0000(11)
C33 0.0237(12) 0.0176(11) 0.0202(11) 0.0097(9) 0.0060(9) 0.0016(9)
C34 0.0196(10) 0.0139(9) 0.0145(9) 0.0055(8) 0.0053(8) 0.0034(8)
C35 0.0206(11) 0.0169(10) 0.0196(11) 0.0065(9) 0.0086(9) 0.0055(8)
C36 0.0306(14) 0.0182(11) 0.0254(13) 0.0068(10) 0.0108(11) 0.0079(10)
C37 0.0242(13) 0.0220(12) 0.0278(14) 0.0108(11) 0.0030(11) 0.0050(10)
C38 0.0243(12) 0.0190(11) 0.0202(11) 0.0043(9) 0.0102(9) 0.0077(9)
C39 0.0220(12) 0.0286(14) 0.0297(14) 0.0143(12) 0.0102(11) 0.0085(11)
C40 0.0383(18) 0.0302(16) 0.0358(18) 0.0029(14) 0.0198(15) 0.0144(14)
C41 0.0193(12) 0.0312(15) 0.0412(18) 0.0148(14) 0.0113(12) 0.0022(11)
C42 0.0246(13) 0.0274(14) 0.0290(14) 0.0061(12) 0.0103(11) 0.0111(11)
Au1 0.01476(5) 0.01604(5) 0.01706(5) 0.00364(4) 0.00714(3) 0.00285(3)
Au2 0.01691(5) 0.01530(5) 0.01532(5) 0.00435(3) 0.00580(3) -0.00072(3)
Cl1 0.0259(3) 0.0274(3) 0.0298(3) 0.0122(3) 0.0119(3) -0.0038(2)
C43 0.089(9) 0.033(4) 0.043(5) -0.002(4) -0.012(5) 0.002(5)
Cl2 0.097(2) 0.0475(13) 0.0428(12) 0.0084(10) 0.0258(14) 0.0190(14)
Cl3 0.081(2) 0.079(2) 0.0472(14) 0.0231(14) 0.0002(14) 0.0038(17)
F1 0.087(3) 0.0565(19) 0.084(3) 0.0189(18) 0.050(2) 0.0235(18)
F2 0.0606(18) 0.0484(15) 0.0466(15) 0.0111(12) 0.0328(14) -0.0005(13)
F3 0.068(2) 0.0578(17) 0.0660(19) 0.0500(16) -0.0036(15) -0.0126(15)
F4 0.0366(13) 0.0573(16) 0.0476(15) 0.0237(13) -0.0006(11) -0.0158(12)
F5 0.0540(17) 0.0467(14) 0.0381(13) 0.0119(11) -0.0009(12) -0.0181(12)
F6 0.0689(18) 0.0392(12) 0.0279(10) 0.0215(10) 0.0116(11) -0.0034(12)
F7 0.0232(9) 0.0410(12) 0.0595(15) 0.0273(11) 0.0202(10) 0.0175(8)
F8 0.0234(8) 0.0321(9) 0.0396(11) 0.0242(9) 0.0149(8) 0.0123(7)
F9 0.0289(9) 0.0329(10) 0.0195(8) 0.0056(7) 0.0066(7) 0.0021(8)
F10 0.0254(9) 0.0266(9) 0.0564(14) 0.0167(9) 0.0193(9) -0.0021(7)
F11 0.0262(8) 0.0156(7) 0.0304(9) 0.0081(7) 0.0132(7) -0.0010(6)
F12 0.0514(14) 0.0392(12) 0.0329(11) 0.0132(9) 0.0299(10) 0.0075(10)
N1 0.0143(8) 0.0140(8) 0.0135(8) 0.0046(7) 0.0051(7) 0.0010(6)
N2 0.0174(9) 0.0116(8) 0.0144(8) 0.0044(7) 0.0054(7) 0.0018(7)
O1 0.0218(9) 0.0276(10) 0.0172(8) 0.0093(8) 0.0093(7) 0.0085(8)
O2 0.0201(9) 0.0140(8) 0.0266(10) 0.0019(7) 0.0113(8) -0.0011(6)
O3 0.0268(10) 0.0144(8) 0.0229(9) 0.0019(7) 0.0166(8) 0.0015(7)
O4 0.0248(10) 0.0240(10) 0.0227(9) 0.0125(8) 0.0074(8) 0.0048(8)
O5 0.0357(13) 0.0355(13) 0.0313(12) 0.0198(10) 0.0170(10) 0.0085(10)
P1 0.0145(2) 0.0127(2) 0.0131(2) 0.0022(2) 0.0062(2) 0.00143(19)
P2 0.0167(3) 0.0122(2) 0.0133(2) 0.0034(2) 0.0060(2) 0.0014(2)
S1 0.0160(3) 0.0245(3) 0.0209(3) 0.0054(2) 0.0053(2) 0.0047(2)
Sb1 0.03313(11) 0.02625(10) 0.02485(9) 0.01350(8) 0.00641(8) -0.00380(8)
Sb2 0.01616(7) 0.01600(7) 0.02186(8) 0.00793(6) 0.00996(6) 0.00290(5)

loop_
_atom_type_symbol
_atom_type_description
_atom_type_scat_dispersion_real
_atom_type_scat_dispersion_imag
_atom_type_scat_source
C C 0.0033 0.0016 'International Tables Vol C Tables 4.2.6.8 and 6.1.1.4'
H H 0.0000 0.0000 'International Tables Vol C Tables 4.2.6.8 and 6.1.1.4'
Au Au -2.0133 8.8022 'International Tables Vol C Tables 4.2.6.8 and 6.1.1.4'
Cl Cl 0.1484 0.1585 'International Tables Vol C Tables 4.2.6.8 and 6.1.1.4'
F F 0.0171 0.0103 'International Tables Vol C Tables 4.2.6.8 and 6.1.1.4'
N N 0.0061 0.0033 'International Tables Vol C Tables 4.2.6.8 and 6.1.1.4'
O O 0.0106 0.0060 'International Tables Vol C Tables 4.2.6.8 and 6.1.1.4'
P P 0.1023 0.0942 'International Tables Vol C Tables 4.2.6.8 and 6.1.1.4'
S S 0.1246 0.1234 'International Tables Vol C Tables 4.2.6.8 and 6.1.1.4'
Sb Sb -0.5866 1.5461 'International Tables Vol C Tables 4.2.6.8 and 6.1.1.4'

loop_
_exptl_crystal_face_index_h
_exptl_crystal_face_index_k
_exptl_crystal_face_index_l
_exptl_crystal_face_perp_dist
1.00 -1.00 0.00 0.0500
-1.00 1.00 0.00 0.0500
1.00 1.00 -1.00 0.1100
-2.00 -1.00 1.00 0.1100
0.00 0.00 -1.00 0.0100
0.00 0.00 1.00 0.0100

loop_
_geom_angle_atom_site_label_1
_geom_angle_atom_site_label_2
_geom_angle_atom_site_label_3
_geom_angle
_geom_angle_publ_flag
N1 C1 C2 112.2(2) y
N1 C1 P1 126.19(18) y
C2 C1 P1 121.60(17) y
C1 C2 C5 114.0(2) y
C1 C2 C6 108.2(2) y
C5 C2 C6 109.9(2) y
C1 C2 C3 101.0(2) y
C5 C2 C3 111.1(2) y
C6 C2 C3 112.4(2) y
C4 C3 C2 107.8(2) y
C4 C3 H3A 110.1 y
C2 C3 H3A 110.1 y
C4 C3 H3B 110.1 y
C2 C3 H3B 110.1 y
H3A C3 H3B 108.5 y
C7 C4 C8 109.3(2) y
C7 C4 C3 112.3(2) y
C8 C4 C3 114.0(2) y
C7 C4 N1 110.3(2) y
C8 C4 N1 110.3(2) y
C3 C4 N1 100.21(19) y
C2 C5 H5A 109.5 y
C2 C5 H5B 109.5 y
H5A C5 H5B 109.5 y
C2 C5 H5C 109.5 y
H5A C5 H5C 109.5 y
H5B C5 H5C 109.5 y
C2 C6 H6A 109.5 y
C2 C6 H6B 109.5 y
H6A C6 H6B 109.5 y
C2 C6 H6C 109.5 y
H6A C6 H6C 109.5 y
H6B C6 H6C 109.5 y
C4 C7 H7A 109.5 y
C4 C7 H7B 109.5 y
H7A C7 H7B 109.5 y
C4 C7 H7C 109.5 y
H7A C7 H7C 109.5 y
H7B C7 H7C 109.5 y
C4 C8 H8A 109.5 y
C4 C8 H8B 109.5 y
H8A C8 H8B 109.5 y
C4 C8 H8C 109.5 y
H8A C8 H8C 109.5 y
H8B C8 H8C 109.5 y
C10 C9 C14 123.2(2) y
C10 C9 N1 119.3(2) y
C14 C9 N1 117.6(2) y
C11 C10 C9 117.2(3) y
C11 C10 C18 117.9(3) y
C9 C10 C18 124.8(2) y
C10 C11 C12 121.2(3) y
C10 C11 H11 119.4 y
C12 C11 H11 119.4 y
C13 C12 C11 120.4(3) y
C13 C12 H12 119.8 y
C11 C12 H12 119.8 y
C12 C13 C14 121.2(3) y
C12 C13 H13 119.4 y
C14 C13 H13 119.4 y
C13 C14 C9 116.8(3) y
C13 C14 C15 118.6(3) y
C9 C14 C15 124.5(2) y
C14 C15 C17 111.6(3) y
C14 C15 C16 111.6(3) y
C17 C15 C16 109.0(3) y
C14 C15 H15 108.2 y
C17 C15 H15 108.2 y
C16 C15 H15 108.2 y
C15 C16 H16A 109.5 y
C15 C16 H16B 109.5 y
H16A C16 H16B 109.5 y
C15 C16 H16C 109.5 y
H16A C16 H16C 109.5 y
H16B C16 H16C 109.5 y
C15 C17 H17A 109.5 y
C15 C17 H17B 109.5 y
H17A C17 H17B 109.5 y
C15 C17 H17C 109.5 y
H17A C17 H17C 109.5 y
H17B C17 H17C 109.5 y
C10 C18 C19 111.2(3) y
C10 C18 C20 111.2(3) y
C19 C18 C20 109.2(3) y
C10 C18 H18 108.4 y
C19 C18 H18 108.4 y
C20 C18 H18 108.4 y
C18 C19 H19A 109.5 y
C18 C19 H19B 109.5 y
H19A C19 H19B 109.5 y
C18 C19 H19C 109.5 y
H19A C19 H19C 109.5 y
H19B C19 H19C 109.5 y
C18 C20 H20A 109.5 y
C18 C20 H20B 109.5 y
H20A C20 H20B 109.5 y
C18 C20 H20C 109.5 y
H20A C20 H20C 109.5 y
H20B C20 H20C 109.5 y
N2 C21 C22 112.3(2) y
N2 C21 P2 124.16(19) y
C22 C21 P2 123.55(18) y
C21 C22 C26 114.4(2) y
C21 C22 C23 101.1(2) y
C26 C22 C23 110.9(2) y
C21 C22 C25 108.5(2) y
C26 C22 C25 110.2(2) y
C23 C22 C25 111.6(2) y
C24 C23 C22 108.4(2) y
C24 C23 H23A 110.0 y
C22 C23 H23A 110.0 y
C24 C23 H23B 110.0 y
C22 C23 H23B 110.0 y
H23A C23 H23B 108.4 y
C28 C24 C27 109.5(2) y
C28 C24 C23 112.5(3) y
C27 C24 C23 113.4(2) y
C28 C24 N2 110.9(2) y
C27 C24 N2 110.4(2) y
C23 C24 N2 99.8(2) y
C22 C25 H25A 109.5 y
C22 C25 H25B 109.5 y
H25A C25 H25B 109.5 y
C22 C25 H25C 109.5 y
H25A C25 H25C 109.5 y
H25B C25 H25C 109.5 y
C22 C26 H26A 109.5 y
C22 C26 H26B 109.5 y
H26A C26 H26B 109.5 y
C22 C26 H26C 109.5 y
H26A C26 H26C 109.5 y
H26B C26 H26C 109.5 y
C24 C27 H27A 109.5 y
C24 C27 H27B 109.5 y
H27A C27 H27B 109.5 y
C24 C27 H27C 109.5 y
H27A C27 H27C 109.5 y
H27B C27 H27C 109.5 y
C24 C28 H28A 109.5 y
C24 C28 H28B 109.5 y
H28A C28 H28B 109.5 y
C24 C28 H28C 109.5 y
H28A C28 H28C 109.5 y
H28B C28 H28C 109.5 y
C30 C29 C34 123.6(2) y
C30 C29 N2 118.3(2) y
C34 C29 N2 118.1(2) y
C31 C30 C29 116.9(3) y
C31 C30 C38 117.5(3) y
C29 C30 C38 125.5(2) y
C32 C31 C30 121.0(3) y
C32 C31 H31 119.5 y
C30 C31 H31 119.5 y
C33 C32 C31 120.3(3) y
C33 C32 H32 119.9 y
C31 C32 H32 119.9 y
C32 C33 C34 121.4(3) y
C32 C33 H33 119.3 y
C34 C33 H33 119.3 y
C33 C34 C29 116.7(2) y
C33 C34 C35 118.2(2) y
C29 C34 C35 125.0(2) y
C34 C35 C36 110.8(2) y
C34 C35 C37 112.0(2) y
C36 C35 C37 109.6(2) y
C34 C35 H35 108.1 y
C36 C35 H35 108.1 y
C37 C35 H35 108.1 y
C35 C36 H36A 109.5 y
C35 C36 H36B 109.5 y
H36A C36 H36B 109.5 y
C35 C36 H36C 109.5 y
H36A C36 H36C 109.5 y
H36B C36 H36C 109.5 y
C35 C37 H37A 109.5 y
C35 C37 H37B 109.5 y
H37A C37 H37B 109.5 y
C35 C37 H37C 109.5 y
H37A C37 H37C 109.5 y
H37B C37 H37C 109.5 y
C39 C38 C30 112.2(2) y
C39 C38 C40 109.1(3) y
C30 C38 C40 111.3(3) y
C39 C38 H38 108.0 y
C30 C38 H38 108.0 y
C40 C38 H38 108.0 y
C38 C39 H39A 109.5 y
C38 C39 H39B 109.5 y
H39A C39 H39B 109.5 y
C38 C39 H39C 109.5 y
H39A C39 H39C 109.5 y
H39B C39 H39C 109.5 y
C38 C40 H40A 109.5 y
C38 C40 H40B 109.5 y
H40A C40 H40B 109.5 y
C38 C40 H40C 109.5 y
H40A C40 H40C 109.5 y
H40B C40 H40C 109.5 y
S1 C41 H41A 109.5 y
S1 C41 H41B 109.5 y
H41A C41 H41B 109.5 y
S1 C41 H41C 109.5 y
H41A C41 H41C 109.5 y
H41B C41 H41C 109.5 y
S1 C42 H42A 109.5 y
S1 C42 H42B 109.5 y
H42A C42 H42B 109.5 y
S1 C42 H42C 109.5 y
H42A C42 H42C 109.5 y
H42B C42 H42C 109.5 y
P1 Au1 S1 174.88(3) y
P1 Au1 Au2 87.507(19) y
S1 Au1 Au2 96.29(2) y
P2 Au2 Cl1 176.60(3) y
P2 Au2 Au1 94.667(19) y
Cl1 Au2 Au1 84.58(2) y
Cl3 C43 Cl2 112.7(5) y
Cl3 C43 H43A 109.1 y
Cl2 C43 H43A 109.1 y
Cl3 C43 H43B 109.1 y
Cl2 C43 H43B 109.1 y
H43A C43 H43B 107.8 y
C1 N1 C9 124.8(2) y
C1 N1 C4 113.4(2) y
C9 N1 C4 121.8(2) y
C21 N2 C29 126.0(2) y
C21 N2 C24 113.7(2) y
C29 N2 C24 120.3(2) y
P1 O1 H1 113(5) y
P1 O2 H3 128(3) y
P2 O3 H3 126(3) y
P2 O4 H4 114(5) y
H5D O5 H5E 112(5) y
O2 P1 O1 109.74(13) y
O2 P1 C1 95.90(11) y
O1 P1 C1 100.09(11) y
O2 P1 Au1 114.21(9) y
O1 P1 Au1 115.45(9) y
C1 P1 Au1 119.08(8) y
O3 P2 O4 111.08(13) y
O3 P2 C21 99.08(12) y
O4 P2 C21 101.69(12) y
O3 P2 Au2 118.52(8) y
O4 P2 Au2 107.89(9) y
C21 P2 Au2 117.24(8) y
C41 S1 C42 100.62(18) y
C41 S1 Au1 105.07(11) y
C42 S1 Au1 106.57(11) y
F4 Sb1 F5 178.15(13) y
F4 Sb1 F3 90.88(13) y
F5 Sb1 F3 90.79(13) y
F4 Sb1 F2 90.12(14) y
F5 Sb1 F2 90.67(14) y
F3 Sb1 F2 90.34(16) y
F4 Sb1 F1 90.84(18) y
F5 Sb1 F1 88.25(18) y
F3 Sb1 F1 93.69(19) y
F2 Sb1 F1 175.84(16) y
F4 Sb1 F6 88.40(12) y
F5 Sb1 F6 89.95(13) y
F3 Sb1 F6 178.65(15) y
F2 Sb1 F6 88.53(13) y
F1 Sb1 F6 87.45(16) y
F12 Sb2 F8 92.11(11) y
F12 Sb2 F11 90.42(10) y
F8 Sb2 F11 90.04(9) y
F12 Sb2 F10 91.08(11) y
F8 Sb2 F10 89.72(9) y
F11 Sb2 F10 178.49(10) y
F12 Sb2 F7 90.49(12) y
F8 Sb2 F7 177.40(11) y
F11 Sb2 F7 89.98(10) y
F10 Sb2 F7 90.19(10) y
F12 Sb2 F9 178.48(10) y
F8 Sb2 F9 89.32(9) y
F11 Sb2 F9 89.09(9) y
F10 Sb2 F9 89.42(10) y
F7 Sb2 F9 88.08(11) y

loop_
_geom_bond_atom_site_label_1
_geom_bond_atom_site_label_2
_geom_bond_distance
_geom_bond_publ_flag
C1 N1 1.289(3) y
C1 C2 1.525(3) y
C1 P1 1.869(2) y
C2 C5 1.532(4) y
C2 C6 1.533(4) y
C2 C3 1.542(4) y
C3 C4 1.528(4) y
C3 H3A 0.9900 y
C3 H3B 0.9900 y
C4 C7 1.519(4) y
C4 C8 1.522(4) y
C4 N1 1.548(3) y
C5 H5A 0.9800 y
C5 H5B 0.9800 y
C5 H5C 0.9800 y
C6 H6A 0.9800 y
C6 H6B 0.9800 y
C6 H6C 0.9800 y
C7 H7A 0.9800 y
C7 H7B 0.9800 y
C7 H7C 0.9800 y
C8 H8A 0.9800 y
C8 H8B 0.9800 y
C8 H8C 0.9800 y
C9 C10 1.408(4) y
C9 C14 1.416(4) y
C9 N1 1.462(3) y
C10 C11 1.392(4) y
C10 C18 1.513(4) y
C11 C12 1.394(5) y
C11 H11 0.9500 y
C12 C13 1.389(5) y
C12 H12 0.9500 y
C13 C14 1.400(4) y
C13 H13 0.9500 y
C14 C15 1.522(4) y
C15 C17 1.533(4) y
C15 C16 1.536(5) y
C15 H15 1.0000 y
C16 H16A 0.9800 y
C16 H16B 0.9800 y
C16 H16C 0.9800 y
C17 H17A 0.9800 y
C17 H17B 0.9800 y
C17 H17C 0.9800 y
C18 C19 1.540(5) y
C18 C20 1.547(5) y
C18 H18 1.0000 y
C19 H19A 0.9800 y
C19 H19B 0.9800 y
C19 H19C 0.9800 y
C20 H20A 0.9800 y
C20 H20B 0.9800 y
C20 H20C 0.9800 y
C21 N2 1.289(3) y
C21 C22 1.523(4) y
C21 P2 1.883(3) y
C22 C26 1.536(4) y
C22 C23 1.540(4) y
C22 C25 1.544(4) y
C23 C24 1.533(4) y
C23 H23A 0.9900 y
C23 H23B 0.9900 y
C24 C28 1.524(4) y
C24 C27 1.527(4) y
C24 N2 1.551(3) y
C25 H25A 0.9800 y
C25 H25B 0.9800 y
C25 H25C 0.9800 y
C26 H26A 0.9800 y
C26 H26B 0.9800 y
C26 H26C 0.9800 y
C27 H27A 0.9800 y
C27 H27B 0.9800 y
C27 H27C 0.9800 y
C28 H28A 0.9800 y
C28 H28B 0.9800 y
C28 H28C 0.9800 y
C29 C30 1.401(4) y
C29 C34 1.409(4) y
C29 N2 1.476(3) y
C30 C31 1.399(4) y
C30 C38 1.531(4) y
C31 C32 1.390(4) y
C31 H31 0.9500 y
C32 C33 1.388(4) y
C32 H32 0.9500 y
C33 C34 1.391(4) y
C33 H33 0.9500 y
C34 C35 1.522(4) y
C35 C36 1.530(4) y
C35 C37 1.540(4) y
C35 H35 1.0000 y
C36 H36A 0.9800 y
C36 H36B 0.9800 y
C36 H36C 0.9800 y
C37 H37A 0.9800 y
C37 H37B 0.9800 y
C37 H37C 0.9800 y
C38 C39 1.519(4) y
C38 C40 1.543(4) y
C38 H38 1.0000 y
C39 H39A 0.9800 y
C39 H39B 0.9800 y
C39 H39C 0.9800 y
C40 H40A 0.9800 y
C40 H40B 0.9800 y
C40 H40C 0.9800 y
C41 S1 1.808(3) y
C41 H41A 0.9800 y
C41 H41B 0.9800 y
C41 H41C 0.9800 y
C42 S1 1.814(3) y
C42 H42A 0.9800 y
C42 H42B 0.9800 y
C42 H42C 0.9800 y
Au1 P1 2.2616(7) y
Au1 S1 2.3504(7) y
Au1 Au2 3.0902(4) y
Au2 P2 2.2143(7) y
Au2 Cl1 2.3008(7) y
C43 Cl3 1.742(12) y
C43 Cl2 1.745(12) y
C43 H43A 0.9900 y
C43 H43B 0.9900 y
F1 Sb1 1.879(4) y
F2 Sb1 1.872(3) y
F3 Sb1 1.862(2) y
F4 Sb1 1.857(3) y
F5 Sb1 1.861(3) y
F6 Sb1 1.899(2) y
F7 Sb2 1.874(2) y
F8 Sb2 1.8686(18) y
F9 Sb2 1.896(2) y
F10 Sb2 1.8737(19) y
F11 Sb2 1.8729(17) y
F12 Sb2 1.864(2) y
O1 P1 1.561(2) y
O1 H1 0.95(8) y
O2 P1 1.537(2) y
O2 H3 1.21(6) y
O3 P2 1.519(2) y
O3 H3 1.21(6) y
O4 P2 1.582(2) y
O4 H4 0.73(7) y
O5 H5D 0.80(5) y
O5 H5E 0.99(6) y
